data_2204305
loop_
_publ_author_name
'Wang, Zhi-Jun'
'Li, Dong-Hong'
'Huang, Shu-Ping'
'Yang, Bin-Sheng'

_publ_section_title
;
 <i>N</i>-[2-(4-Nitrophenylamino)ethyl]acetamide
;
_journal_issue 10
_journal_name_full 'Acta Crystallographica Section E'
_journal_page_first o1875
_journal_page_last o1876
_journal_paper_doi 10.1107/S1600536804023372
_journal_volume 60
_journal_year 2004
_chemical_formula_iupac 'C10 H13 N3 O3'
_chemical_formula_moiety 'C10 H13 N3 O3'
_chemical_formula_sum 'C10 H13 N3 O3'
_chemical_formula_weight 223.23
_chemical_name_common N-(p-Nitrophenyl)-N'-acteyl-ethylenediamine
_chemical_name_systematic
;
N-[2-(4-Nitrophenylamino)ethyl]acetamide
;
_space_group_IT_number 2
_symmetry_cell_setting triclinic
_symmetry_space_group_name_Hall '-P 1'
_symmetry_space_group_name_H-M 'P -1'
_atom_sites_solution_hydrogens geom
_atom_sites_solution_primary direct
_atom_sites_solution_secondary difmap
_audit_creation_method SHELXL-97
_cell_angle_alpha 88.620(6)
_cell_angle_beta 89.988(5)
_cell_angle_gamma 88.106(6)
_cell_formula_units_Z 2
_cell_length_a 6.731(3)
_cell_length_b 6.882(3)
_cell_length_c 11.508(5)
_cell_measurement_reflns_used 716
_cell_measurement_temperature 293(2)
_cell_measurement_theta_max 25.896
_cell_measurement_theta_min 3.028
_cell_volume 532.6(4)
_computing_cell_refinement 'SAINT (Bruker, 2000)'
_computing_data_collection 'SMART (Bruker, 2000)'
_computing_data_reduction SAINT
_computing_molecular_graphics SHELXTL
_computing_publication_material SHELXTL
_computing_structure_refinement SHELXTL
_computing_structure_solution 'SHELXTL (Sheldrick, 1999)'
_diffrn_ambient_temperature 293(2)
_diffrn_measured_fraction_theta_full 0.972
_diffrn_measured_fraction_theta_max 0.972
_diffrn_measurement_device_type 'Bruker SMART CCD area-detector'
_diffrn_measurement_method '\f and \w'
_diffrn_radiation_monochromator graphite
_diffrn_radiation_source 'fine-focus sealed tube'
_diffrn_radiation_type MoK\a
_diffrn_radiation_wavelength 0.71073
_diffrn_reflns_av_R_equivalents 0.0138
_diffrn_reflns_av_sigmaI/netI 0.0440
_diffrn_reflns_limit_h_max 8
_diffrn_reflns_limit_h_min -6
_diffrn_reflns_limit_k_max 8
_diffrn_reflns_limit_k_min -6
_diffrn_reflns_limit_l_max 13
_diffrn_reflns_limit_l_min -13
_diffrn_reflns_number 2180
_diffrn_reflns_theta_full 25.01
_diffrn_reflns_theta_max 25.01
_diffrn_reflns_theta_min 1.77
_diffrn_standards_decay_% 0
_diffrn_standards_number 0
_exptl_absorpt_coefficient_mu 0.105
_exptl_absorpt_correction_T_max 0.9793
_exptl_absorpt_correction_T_min 0.9592
_exptl_absorpt_correction_type multi-scan
_exptl_absorpt_process_details '(SADABS; Sheldrick, 2000)'
_exptl_crystal_colour yellow
_exptl_crystal_density_diffrn 1.392
_exptl_crystal_density_method 'not measured'
_exptl_crystal_description Block
_exptl_crystal_F_000 236
_exptl_crystal_size_max 0.4
_exptl_crystal_size_mid 0.2
_exptl_crystal_size_min 0.2
_refine_diff_density_max 0.223
_refine_diff_density_min -0.144
_refine_ls_extinction_method none
_refine_ls_goodness_of_fit_ref 1.018
_refine_ls_hydrogen_treatment constr
_refine_ls_matrix_type full
_refine_ls_number_parameters 146
_refine_ls_number_reflns 1817
_refine_ls_number_restraints 0
_refine_ls_restrained_S_all 1.018
_refine_ls_R_factor_all 0.0893
_refine_ls_R_factor_gt 0.0587
_refine_ls_shift/su_max 0.000
_refine_ls_shift/su_mean 0.000
_refine_ls_structure_factor_coef Fsqd
_refine_ls_weighting_details 'calc w = 1/[\s^2^(Fo^2^)+(0.072P)^2^] where P = (Fo^2^+2Fc^2^)/3'
_refine_ls_weighting_scheme calc
_refine_ls_wR_factor_gt 0.1316
_refine_ls_wR_factor_ref 0.1470
_reflns_number_gt 1258
_reflns_number_total 1817
_reflns_threshold_expression I>2\s(I)
_cod_data_source_file ci6451.cif
_cod_data_source_block I
_cod_original_sg_symbol_Hall '-P  1'
_cod_database_code 2204305
_cod_database_fobs_code 2204305

loop_
_symmetry_equiv_pos_as_xyz
'x, y, z'
'-x, -y, -z'

loop_
_atom_site_label
_atom_site_fract_x
_atom_site_fract_y
_atom_site_fract_z
_atom_site_U_iso_or_equiv
_atom_site_adp_type
_atom_site_calc_flag
_atom_site_refinement_flags
_atom_site_occupancy
_atom_site_type_symbol
O1 0.2031(3) 0.3812(4) 0.86067(17) 0.0786(7) Uani d . 1 O
O2 0.2411(3) 0.0762(4) 0.82446(16) 0.0730(7) Uani d . 1 O
C10 0.2968(5) -0.2657(4) 0.0379(2) 0.0599(8) Uani d . 1 C
H10A 0.4304 -0.3178 0.0455 0.090 Uiso calc R 1 H
H10B 0.2812 -0.2006 -0.0365 0.090 Uiso calc R 1 H
H10C 0.2053 -0.3696 0.0440 0.090 Uiso calc R 1 H
N1 0.2266(3) 0.2486(4) 0.7907(2) 0.0564(6) Uani d . 1 N
N2 0.2919(3) 0.4295(3) 0.32133(16) 0.0476(6) Uani d . 1 N
H2 0.2756 0.5500 0.3009 0.057 Uiso calc R 1 H
N3 0.2099(3) 0.0578(3) 0.09727(17) 0.0514(6) Uani d . 1 N
H3 0.2109 0.0875 0.0243 0.062 Uiso calc R 1 H
C1 0.2354(4) 0.2926(4) 0.6699(2) 0.0433(7) Uani d . 1 C
C2 0.2564(4) 0.1444(4) 0.5915(2) 0.0512(7) Uani d . 1 C
H2A 0.2600 0.0156 0.6180 0.061 Uiso calc R 1 H
C3 0.2717(4) 0.1863(4) 0.4750(2) 0.0464(7) Uani d . 1 C
H3A 0.2835 0.0858 0.4225 0.056 Uiso calc R 1 H
C4 0.2697(3) 0.3811(4) 0.4343(2) 0.0399(6) Uani d . 1 C
C5 0.2437(4) 0.5289(4) 0.5156(2) 0.0422(6) Uani d . 1 C
H5 0.2372 0.6582 0.4900 0.051 Uiso calc R 1 H
C6 0.2280(4) 0.4862(4) 0.6307(2) 0.0460(7) Uani d . 1 C
H6 0.2124 0.5858 0.6836 0.055 Uiso calc R 1 H
C7 0.3419(4) 0.2910(4) 0.2310(2) 0.0497(7) Uani d . 1 C
H7A 0.4258 0.1862 0.2637 0.060 Uiso calc R 1 H
H7B 0.4163 0.3556 0.1699 0.060 Uiso calc R 1 H
C8 0.1583(4) 0.2081(4) 0.1800(2) 0.0504(7) Uani d . 1 C
H8A 0.0780 0.1534 0.2418 0.060 Uiso calc R 1 H
H8B 0.0801 0.3112 0.1411 0.060 Uiso calc R 1 H
C9 0.2556(4) -0.1249(4) 0.1317(2) 0.0428(7) Uani d . 1 C
O3 0.2608(3) -0.1731(3) 0.23497(15) 0.0592(6) Uani d . 1 O

loop_
_atom_site_aniso_label
_atom_site_aniso_U_11
_atom_site_aniso_U_22
_atom_site_aniso_U_33
_atom_site_aniso_U_12
_atom_site_aniso_U_13
_atom_site_aniso_U_23
O1 0.1050(17) 0.0902(19) 0.0408(12) 0.0056(14) -0.0010(11) -0.0140(12)
O2 0.0928(17) 0.0785(17) 0.0471(12) -0.0083(13) -0.0007(10) 0.0193(12)
C10 0.084(2) 0.0457(18) 0.0498(16) 0.0058(15) -0.0004(15) -0.0049(14)
N1 0.0591(15) 0.0702(19) 0.0397(14) -0.0019(13) -0.0016(11) 0.0063(14)
N2 0.0719(15) 0.0345(13) 0.0361(12) 0.0022(11) -0.0005(10) 0.0022(10)
N3 0.0780(16) 0.0444(14) 0.0311(11) 0.0043(12) -0.0018(10) 0.0025(11)
C1 0.0438(15) 0.0507(18) 0.0352(14) -0.0019(13) -0.0002(11) 0.0015(13)
C2 0.0657(18) 0.0396(17) 0.0478(16) 0.0011(13) -0.0007(13) 0.0086(13)
C3 0.0672(18) 0.0329(15) 0.0391(14) -0.0006(13) -0.0021(12) -0.0022(12)
C4 0.0396(15) 0.0391(16) 0.0408(15) 0.0012(12) -0.0020(11) 0.0007(12)
C5 0.0467(15) 0.0348(15) 0.0449(15) -0.0007(12) -0.0045(11) 0.0000(12)
C6 0.0448(16) 0.0484(18) 0.0451(16) 0.0002(13) -0.0035(12) -0.0092(13)
C7 0.0605(18) 0.0468(18) 0.0412(15) 0.0011(14) 0.0037(13) 0.0066(13)
C8 0.0602(18) 0.0460(17) 0.0444(15) 0.0044(14) -0.0019(13) 0.0029(13)
C9 0.0560(17) 0.0375(16) 0.0349(14) -0.0029(12) -0.0017(11) 0.0031(12)
O3 0.0974(15) 0.0425(12) 0.0371(11) 0.0010(10) -0.0005(9) 0.0067(9)

loop_
_atom_type_symbol
_atom_type_description
_atom_type_scat_dispersion_real
_atom_type_scat_dispersion_imag
_atom_type_scat_source
C C 0.0033 0.0016 'International Tables Vol C Tables 4.2.6.8 and 6.1.1.4'
H H 0.0000 0.0000 'International Tables Vol C Tables 4.2.6.8 and 6.1.1.4'
N N 0.0061 0.0033 'International Tables Vol C Tables 4.2.6.8 and 6.1.1.4'
O O 0.0106 0.0060 'International Tables Vol C Tables 4.2.6.8 and 6.1.1.4'

loop_
_geom_angle_atom_site_label_1
_geom_angle_atom_site_label_2
_geom_angle_atom_site_label_3
_geom_angle
C9 C10 H10A 109.5
C9 C10 H10B 109.5
H10A C10 H10B 109.5
C9 C10 H10C 109.5
H10A C10 H10C 109.5
H10B C10 H10C 109.5
O1 N1 O2 121.0(2)
O1 N1 C1 120.0(3)
O2 N1 C1 119.0(3)
C4 N2 C7 124.3(2)
C4 N2 H2 117.9
C7 N2 H2 117.9
C9 N3 C8 121.8(2)
C9 N3 H3 119.1
C8 N3 H3 119.1
C2 C1 C6 120.2(2)
C2 C1 N1 120.1(3)
C6 C1 N1 119.7(3)
C3 C2 C1 120.3(3)
C3 C2 H2A 119.8
C1 C2 H2A 119.8
C2 C3 C4 120.2(2)
C2 C3 H3A 119.9
C4 C3 H3A 119.9
N2 C4 C5 119.3(2)
N2 C4 C3 122.4(2)
C5 C4 C3 118.3(2)
C6 C5 C4 121.1(3)
C6 C5 H5 119.4
C4 C5 H5 119.4
C5 C6 C1 119.9(2)
C5 C6 H6 120.1
C1 C6 H6 120.1
N2 C7 C8 111.3(2)
N2 C7 H7A 109.4
C8 C7 H7A 109.4
N2 C7 H7B 109.4
C8 C7 H7B 109.4
H7A C7 H7B 108.0
N3 C8 C7 111.0(2)
N3 C8 H8A 109.4
C7 C8 H8A 109.4
N3 C8 H8B 109.4
C7 C8 H8B 109.4
H8A C8 H8B 108.0
O3 C9 N3 121.4(2)
O3 C9 C10 122.3(3)
N3 C9 C10 116.2(2)

loop_
_geom_bond_atom_site_label_1
_geom_bond_atom_site_label_2
_geom_bond_distance
_geom_bond_publ_flag
O1 N1 1.237(3) y
O2 N1 1.240(3) y
C10 C9 1.488(3) ?
C10 H10A 0.96 ?
C10 H10B 0.96 ?
C10 H10C 0.96 ?
N1 C1 1.417(3) y
N2 C4 1.344(3) y
N2 C7 1.459(3) y
N2 H2 0.86 ?
N3 C9 1.335(3) y
N3 C8 1.456(3) y
N3 H3 0.86 ?
C1 C2 1.382(3) ?
C1 C6 1.396(4) ?
C2 C3 1.370(3) ?
C2 H2A 0.93 ?
C3 C4 1.409(3) ?
C3 H3A 0.93 ?
C4 C5 1.405(3) ?
C5 C6 1.355(4) ?
C5 H5 0.93 ?
C6 H6 0.93 ?
C7 C8 1.504(3) ?
C7 H7A 0.97 ?
C7 H7B 0.97 ?
C8 H8A 0.97 ?
C8 H8B 0.97 ?
C9 O3 1.227(3) y

loop_
_geom_hbond_atom_site_label_D
_geom_hbond_atom_site_label_H
_geom_hbond_atom_site_label_A
_geom_hbond_site_symmetry_A
_geom_hbond_distance_DH
_geom_hbond_distance_HA
_geom_hbond_distance_DA
_geom_hbond_angle_DHA
_geom_hbond_publ_flag
N3 H3 O2 1_554 0.86 2.31 3.146(3) 164 y
N2 H2 O3 1_565 0.86 2.03 2.888(3) 173 y

loop_
_geom_torsion_atom_site_label_1
_geom_torsion_atom_site_label_2
_geom_torsion_atom_site_label_3
_geom_torsion_atom_site_label_4
_geom_torsion
O1 N1 C1 C2 -178.3(2)
O2 N1 C1 C2 1.1(4)
O1 N1 C1 C6 3.4(4)
O2 N1 C1 C6 -177.2(2)
C6 C1 C2 C3 0.5(4)
N1 C1 C2 C3 -177.8(2)
C1 C2 C3 C4 1.1(4)
C7 N2 C4 C5 172.8(2)
C7 N2 C4 C3 -7.1(4)
C2 C3 C4 N2 177.4(2)
C2 C3 C4 C5 -2.5(4)
N2 C4 C5 C6 -177.6(2)
C3 C4 C5 C6 2.3(4)
C4 C5 C6 C1 -0.7(4)
C2 C1 C6 C5 -0.7(4)
N1 C1 C6 C5 177.6(2)
C4 N2 C7 C8 88.9(3)
C9 N3 C8 C7 82.2(3)
N2 C7 C8 N3 -175.0(2)
C8 N3 C9 O3 -1.8(4)
C8 N3 C9 C10 177.4(2)

loop_
_cod_related_entry_id
_cod_related_entry_database
_cod_related_entry_code
1 ChemSpider 7595885
